data_4031222
loop_
_publ_author_name
'Bartram, S.F.'
'Fryxell, R.E.'

_publ_section_title
;
 Preparation and crystal structure of Na U O3 and Na11 O16 U5
;
_journal_name_full 'Journal of Inorganic and Nuclear Chemistry'
_journal_page_first 3701
_journal_page_last 3706
_journal_volume 32
_journal_year 1970
_chemical_formula_sum 'Na11 O16 U5'
_chemical_name_systematic 'Na11 U5 O16'
_space_group_IT_number 208
_symmetry_space_group_name_Hall 'P 4n 2 3'
_symmetry_space_group_name_H-M 'P 42 3 2'
_cell_angle_alpha 90
_cell_angle_beta 90
_cell_angle_gamma 90
_cell_formula_units_Z 2
_cell_length_a 9.543
_cell_length_b 9.543
_cell_length_c 9.543
_cell_volume 869.070
_citation_journal_id_ASTM JINCAO
_cod_data_source_file Bartram_JINCAO_1970_1267.cif
_cod_data_source_block Na11O16U5
_cod_original_cell_volume 869.0701
_cod_database_code 4031222

loop_
_symmetry_equiv_pos_as_xyz
x,y,z
-y+1/2,x+1/2,z+1/2
-x,-y,z
y+1/2,-x+1/2,z+1/2
x,-y,-z
y+1/2,x+1/2,-z+1/2
-x,y,-z
-y+1/2,-x+1/2,-z+1/2
z,x,y
-x+1/2,z+1/2,y+1/2
-z,-x,y
x+1/2,-z+1/2,y+1/2
z,-x,-y
x+1/2,z+1/2,-y+1/2
-z,x,-y
-x+1/2,-z+1/2,-y+1/2
y,z,x
y,-z,-x
z+1/2,y+1/2,-x+1/2
-y,z,-x
-z+1/2,-y+1/2,-x+1/2
-y,-z,x
z+1/2,-y+1/2,x+1/2
-z+1/2,y+1/2,x+1/2

loop_
_atom_site_label
_atom_site_type_symbol
_atom_site_fract_x
_atom_site_fract_y
_atom_site_fract_z
_atom_site_occupancy
_atom_site_U_iso_or_equiv
U1 U+4 0.25 0.25 0.25 1 0.0
O3 O-2 0.75 0.25 0 1 0.0
Na1 Na+1 0.75 0.75 0.75 1 0.0
Na2 Na+1 0.25 0 0.5 1 0.0
U2 U+4 0.25 0.5 0 1 0.0
Na3 Na+1 0.25 0 0 1 0.0
O1 O-2 0 0 0 1 0.0
O2 O-2 0 0.5 0.5 1 0.0
